data_7014889
loop_
_publ_author_name
'Costes, Jean-Pierre'
'Vendier, Laure'
'Wernsdorfer, Wolfgang'

_publ_section_title
;
 Structural and magnetic studies of original tetranuclear
 Co(II)-Ln(III) complexes (Ln(III) = Gd, Tb, Y).
;
_journal_issue 8
_journal_name_full 'Dalton transactions (Cambridge, England : 2003)'
_journal_page_first 1700
_journal_page_last 1706
_journal_paper_doi 10.1039/c0dt01253j
_journal_volume 40
_journal_year 2011
_chemical_compound_source 'synthesis as described'
_chemical_formula_moiety 'C32 H30 Co2 Gd2 N4 O26, C3 H6 O'
_chemical_formula_sum 'C35 H36 Co2 Gd2 N4 O27'
_chemical_formula_weight 1377.04
_chemical_name_systematic
;
?
;
_space_group_IT_number 2
_symmetry_cell_setting triclinic
_symmetry_Int_Tables_number 2
_symmetry_space_group_name_Hall '-P 1'
_symmetry_space_group_name_H-M 'P -1'
_atom_sites_solution_hydrogens geom
_atom_sites_solution_primary direct
_atom_sites_solution_secondary difmap
_cell_angle_alpha 72.514(3)
_cell_angle_beta 66.084(2)
_cell_angle_gamma 62.621(3)
_cell_formula_units_Z 1
_cell_length_a 10.9145(6)
_cell_length_b 11.0981(7)
_cell_length_c 12.7917(7)
_cell_measurement_reflns_used 9991
_cell_measurement_temperature 180(2)
_cell_measurement_theta_max 32.74
_cell_measurement_theta_min 2.38
_cell_measurement_wavelength 0.71073
_cell_volume 1245.29(13)
_computing_cell_refinement 'Bruker SMART'
_computing_data_collection 'Bruker SMART'
_computing_data_reduction 'Bruker SAINT'
_computing_molecular_graphics 'Ortep-3 for Windows (Farrugia, 1997)'
_computing_publication_material 'WinGX publication routines (Farrugia, 1999)'
_computing_structure_refinement 'SHELXL-97 (Sheldrick, 2008)'
_computing_structure_solution 'SIR2004 (Giacovazzo et al, 2004)'
_diffrn_ambient_temperature 180(2)
_diffrn_measured_fraction_theta_full 0.997
_diffrn_measured_fraction_theta_max 0.997
_diffrn_measurement_device_type 'Bruker Kappa APEX II'
_diffrn_measurement_method \w-\f
_diffrn_radiation_monochromator graphite
_diffrn_radiation_source 'fine-focus sealed tube'
_diffrn_radiation_type MoK\a
_diffrn_radiation_wavelength 0.71073
_diffrn_reflns_av_R_equivalents 0.0195
_diffrn_reflns_av_unetI/netI 0.0121
_diffrn_reflns_limit_h_max 13
_diffrn_reflns_limit_h_min -13
_diffrn_reflns_limit_k_max 13
_diffrn_reflns_limit_k_min -13
_diffrn_reflns_limit_l_max 15
_diffrn_reflns_limit_l_min -15
_diffrn_reflns_number 30578
_diffrn_reflns_theta_full 25.35
_diffrn_reflns_theta_max 25.35
_diffrn_reflns_theta_min 1.76
_diffrn_standards_decay_% 0
_diffrn_standards_interval_count 0
_diffrn_standards_interval_time 0
_diffrn_standards_number 0
_exptl_absorpt_coefficient_mu 3.373
_exptl_absorpt_correction_T_max 0.766
_exptl_absorpt_correction_T_min 0.472
_exptl_absorpt_correction_type multi-scan
_exptl_absorpt_process_details
;
[c.f. r.h. blessing, acta cryst. (1995), a51, 33-38]
;
_exptl_crystal_colour 'yellow orange'
_exptl_crystal_density_diffrn 1.836
_exptl_crystal_density_method 'not measured'
_exptl_crystal_description plate
_exptl_crystal_F_000 672
_exptl_crystal_size_max 0.35
_exptl_crystal_size_mid 0.2
_exptl_crystal_size_min 0.08
_refine_diff_density_max 2.741
_refine_diff_density_min -1.494
_refine_diff_density_rms 0.198
_refine_ls_extinction_method none
_refine_ls_goodness_of_fit_ref 1.114
_refine_ls_hydrogen_treatment mixed
_refine_ls_matrix_type full
_refine_ls_number_parameters 263
_refine_ls_number_reflns 4548
_refine_ls_number_restraints 1
_refine_ls_restrained_S_all 1.115
_refine_ls_R_factor_all 0.0431
_refine_ls_R_factor_gt 0.0397
_refine_ls_shift/su_max 0
_refine_ls_shift/su_mean 0
_refine_ls_structure_factor_coef Fsqd
_refine_ls_weighting_details 'calc w=1/[\s^2^(Fo^2^)+(0.0751P)^2^+5.2178P] where P=(Fo^2^+2Fc^2^)/3'
_refine_ls_weighting_scheme calc
_refine_ls_wR_factor_gt 0.1173
_refine_ls_wR_factor_ref 0.1278
_reflns_number_gt 4285
_reflns_number_total 4548
_reflns_threshold_expression >2\s(I)
_cod_data_source_file C0DT01253J.TXT
_cod_data_source_block complex(1)
_cod_original_cell_volume 1245.29(12)
_cod_database_code 7014889

loop_
_symmetry_equiv_pos_as_xyz
'x, y, z'
'-x, -y, -z'

loop_
_atom_site_label
_atom_site_type_symbol
_atom_site_fract_x
_atom_site_fract_y
_atom_site_fract_z
_atom_site_U_iso_or_equiv
_atom_site_adp_type
_atom_site_occupancy
_atom_site_symmetry_multiplicity
_atom_site_calc_flag
_atom_site_refinement_flags
_atom_site_disorder_assembly
_atom_site_disorder_group
C1 C 0.6945(6) 0.7370(6) 0.3805(6) 0.0358(12) Uani 1 1 d . . .
C2 C 0.6543(7) 0.7907(7) 0.4812(6) 0.0419(14) Uani 1 1 d . . .
C3 C 0.6860(8) 0.8964(7) 0.4797(7) 0.0520(17) Uani 1 1 d . . .
H3 H 0.6592 0.9289 0.5497 0.062 Uiso 1 1 calc R . .
C4 C 0.7569(9) 0.9566(8) 0.3766(8) 0.059(2) Uani 1 1 d . . .
H4 H 0.7798 1.0297 0.3762 0.071 Uiso 1 1 calc R . .
C5 C 0.7940(8) 0.9125(7) 0.2764(7) 0.0537(18) Uani 1 1 d . . .
H5 H 0.8402 0.9567 0.2058 0.064 Uiso 1 1 calc R . .
C6 C 0.7646(7) 0.8004(7) 0.2751(6) 0.0455(15) Uani 1 1 d . . .
C7 C 0.8054(9) 0.7616(9) 0.1651(8) 0.0610(19) Uani 1 1 d . . .
H7 H 0.8484 0.814 0.0994 0.073 Uiso 1 1 calc R . .
C8 C 0.5425(8) 0.7601(8) 0.6862(7) 0.0525(17) Uani 1 1 d . . .
H8A H 0.6324 0.736 0.7018 0.079 Uiso 1 1 calc R . .
H8B H 0.4855 0.7103 0.7466 0.079 Uiso 1 1 calc R . .
H8C H 0.4857 0.8589 0.6853 0.079 Uiso 1 1 calc R . .
C9 C 0.5224(9) 0.6104(8) 0.0913(6) 0.0512(17) Uani 1 1 d . . .
C10 C 0.4362(7) 0.5922(7) 0.2069(6) 0.0423(14) Uani 1 1 d . . .
C11 C 0.2862(8) 0.6357(8) 0.2313(8) 0.0565(18) Uani 1 1 d . . .
C12 C 0.2269(10) 0.7078(11) 0.1352(10) 0.080(3) Uani 1 1 d . . .
H12 H 0.1254 0.7392 0.1492 0.095 Uiso 1 1 calc R . .
C13 C 0.3121(14) 0.7298(12) 0.0295(9) 0.090(3) Uani 1 1 d . . .
H13 H 0.2702 0.7819 -0.0303 0.108 Uiso 1 1 calc R . .
C14 C 0.4623(13) 0.6780(12) 0.0042(8) 0.079(3) Uani 1 1 d . . .
H14 H 0.5227 0.6894 -0.0731 0.095 Uiso 1 1 calc R . .
C15 C 0.8151(11) 0.3874(10) 0.6601(8) 0.070(2) Uani 1 1 d . . .
H15 H 0.9133 0.3568 0.6568 0.084 Uiso 1 1 calc R . .
O15 O 0.3317(11) 0.8591(9) 0.3900(9) 0.047(2) Uani 0.5 1 d P . .
C20 C 0.2603(15) 0.9236(11) 0.3272(11) 0.039(3) Uani 0.5 1 d P . .
C22 C 0.1053(18) 0.9444(16) 0.3630(17) 0.063(4) Uani 0.5 1 d P . .
H22A H 0.0801 0.8892 0.4381 0.094 Uiso 0.5 1 calc PR . .
H22B H 0.0895 0.9163 0.3055 0.094 Uiso 0.5 1 calc PR . .
H22C H 0.0439 1.0415 0.3693 0.094 Uiso 0.5 1 calc PR . .
N1 N 0.9036(6) 0.2334(6) 0.1435(5) 0.0468(13) Uani 1 1 d . . .
N2 N 1.0183(7) 0.3544(10) 0.3184(7) 0.074(2) Uani 1 1 d . . .
O1 O 0.6659(5) 0.6319(4) 0.3864(4) 0.0401(10) Uani 1 1 d . . .
O2 O 0.5767(5) 0.7244(5) 0.5788(4) 0.0517(12) Uani 1 1 d . . .
O3 O 0.6261(4) 0.3916(4) 0.4525(3) 0.0281(7) Uani 1 1 d D . .
HO3 H 0.661(7) 0.303(2) 0.488(5) 0.034 Uiso 1 1 d D . .
O13 O 0.7908(7) 0.6694(7) 0.1474(5) 0.067 Uani 1 1 d . . .
O4 O 0.6757(7) 0.5493(6) 0.0786(4) 0.064 Uani 1 1 d . . .
O5 O 0.5023(5) 0.5337(5) 0.2871(4) 0.041 Uani 1 1 d . . .
O6 O 0.7864(5) 0.4412(6) 0.5747(5) 0.063 Uani 1 1 d . . .
O7 O 0.7813(5) 0.2545(5) 0.2214(4) 0.045 Uani 1 1 d . . .
O8 O 0.9537(6) 0.3255(6) 0.1174(5) 0.057 Uani 1 1 d . . .
O9 O 0.9688(6) 0.1310(6) 0.0961(5) 0.064 Uani 1 1 d . . .
O10 O 0.9343(6) 0.2915(7) 0.3535(5) 0.071 Uani 1 1 d . . .
O11 O 0.9804(6) 0.4718(7) 0.2634(5) 0.065 Uani 1 1 d . . .
O12 O 1.1367(9) 0.3001(13) 0.3357(10) 0.141 Uani 1 1 d . . .
Co1 Co 0.58590(8) 0.53663(8) 0.54678(7) 0.032 Uani 1 1 d . . .
Gd1 Gd 0.75077(3) 0.47013(3) 0.26513(2) 0.035 Uani 1 1 d . . .
C16 C 0.7701(11) 0.5697(11) -0.0345(7) 0.07 Uani 1 1 d . . .
H16A H 0.7645 0.5239 -0.0861 0.106 Uiso 1 1 calc R . .
H16B H 0.8702 0.5313 -0.0328 0.106 Uiso 1 1 calc R . .
H16C H 0.741 0.6681 -0.0628 0.106 Uiso 1 1 calc R . .
C21 C 0.324(2) 0.9917(15) 0.2085(14) 0.064(5) Uani 0.5 1 d P . .
H21A H 0.4129 0.9965 0.2048 0.096 Uiso 0.5 1 calc PR . .
H21B H 0.2531 1.0845 0.1941 0.096 Uiso 0.5 1 calc PR . .
H21C H 0.3463 0.9381 0.1499 0.096 Uiso 0.5 1 calc PR . .

loop_
_atom_site_aniso_label
_atom_site_aniso_U_11
_atom_site_aniso_U_22
_atom_site_aniso_U_33
_atom_site_aniso_U_23
_atom_site_aniso_U_13
_atom_site_aniso_U_12
C1 0.025(3) 0.037(3) 0.045(3) -0.005(2) -0.006(2) -0.016(2)
C2 0.032(3) 0.042(3) 0.048(4) -0.003(3) -0.012(3) -0.014(3)
C3 0.052(4) 0.047(4) 0.061(4) -0.009(3) -0.020(4) -0.020(3)
C4 0.067(5) 0.045(4) 0.079(6) -0.002(4) -0.030(4) -0.030(4)
C5 0.049(4) 0.047(4) 0.062(5) 0.012(3) -0.016(3) -0.029(3)
C6 0.038(3) 0.048(4) 0.048(4) 0.002(3) -0.013(3) -0.020(3)
C7 0.062(5) 0.067(5) 0.062(5) -0.005(4) -0.020(4) -0.034(4)
C8 0.051(4) 0.065(4) 0.054(4) -0.016(3) -0.018(3) -0.026(4)
C9 0.062(4) 0.067(4) 0.034(3) -0.001(3) -0.019(3) -0.033(4)
C10 0.046(4) 0.046(3) 0.036(3) -0.005(3) -0.023(3) -0.011(3)
C11 0.042(4) 0.060(4) 0.067(5) -0.012(4) -0.026(4) -0.010(3)
C12 0.053(5) 0.087(6) 0.105(8) -0.014(6) -0.044(5) -0.016(5)
C13 0.113(9) 0.109(8) 0.065(6) 0.021(6) -0.060(7) -0.051(7)
C14 0.108(8) 0.108(7) 0.048(5) 0.011(5) -0.044(5) -0.061(7)
C15 0.070(6) 0.070(5) 0.068(6) -0.017(4) -0.032(5) -0.013(4)
O15 0.058(6) 0.031(4) 0.058(6) 0.007(4) -0.035(5) -0.016(4)
C20 0.060(8) 0.020(5) 0.043(7) -0.001(5) -0.020(6) -0.017(5)
C22 0.060(9) 0.042(7) 0.090(13) -0.001(8) -0.041(9) -0.012(7)
N1 0.038(3) 0.056(3) 0.043(3) -0.008(3) -0.003(2) -0.024(3)
N2 0.034(3) 0.113(6) 0.070(5) -0.027(5) -0.016(3) -0.017(4)
O1 0.032(2) 0.044(2) 0.044(2) -0.0064(19) -0.0007(18) -0.0236(19)
O2 0.048(3) 0.065(3) 0.047(3) -0.017(2) -0.006(2) -0.028(2)
O3 0.0252(18) 0.0319(19) 0.0261(18) -0.0002(15) -0.0076(15) -0.0129(15)
O13 0.084 0.088 0.043 0.005 -0.009 -0.062
O4 0.077 0.081 0.035 -0.006 -0.004 -0.045
O5 0.031 0.06 0.026 -0.005 -0.012 -0.012
O6 0.038 0.08 0.079 -0.031 -0.025 -0.012
O7 0.036 0.054 0.041 -0.007 -0.002 -0.022
O8 0.05 0.068 0.051 -0.021 0.01 -0.036
O9 0.056 0.057 0.069 -0.026 0.001 -0.022
O10 0.03 0.092 0.06 -0.003 -0.008 -0.008
O11 0.042 0.096 0.068 -0.025 -0.011 -0.033
O12 0.056 0.189 0.179 -0.022 -0.069 -0.023
Co1 0.025 0.043 0.031 -0.009 -0.007 -0.015
Gd1 0.028 0.048 0.026 -0.004 -0.001 -0.019
C16 0.083 0.094 0.04 -0.002 -0.006 -0.054
C21 0.103(14) 0.040(7) 0.044(8) 0.011(6) -0.033(9) -0.025(8)

loop_
_atom_type_symbol
_atom_type_description
_atom_type_scat_dispersion_real
_atom_type_scat_dispersion_imag
_atom_type_scat_source
C C 0.0033 0.0016 'International Tables Vol C Tables 4.2.6.8 and 6.1.1.4'
H H 0 0 'International Tables Vol C Tables 4.2.6.8 and 6.1.1.4'
N N 0.0061 0.0033 'International Tables Vol C Tables 4.2.6.8 and 6.1.1.4'
O O 0.0106 0.006 'International Tables Vol C Tables 4.2.6.8 and 6.1.1.4'
Co Co 0.3494 0.9721 'International Tables Vol C Tables 4.2.6.8 and 6.1.1.4'
Gd Gd -0.1653 3.9035 'International Tables Vol C Tables 4.2.6.8 and 6.1.1.4'

loop_
_geom_angle_atom_site_label_1
_geom_angle_atom_site_label_2
_geom_angle_atom_site_label_3
_geom_angle
_geom_angle_site_symmetry_1
_geom_angle_site_symmetry_3
_geom_angle_publ_flag
O1 C1 C2 120.1(6) . . ?
O1 C1 C6 122.3(6) . . ?
C2 C1 C6 117.6(6) . . ?
C3 C2 C1 122.1(6) . . ?
C3 C2 O2 126.2(7) . . ?
C1 C2 O2 111.7(5) . . ?
C2 C3 C4 120.1(7) . . ?
C2 C3 H3 119.9 . . ?
C4 C3 H3 119.9 . . ?
C5 C4 C3 120.5(7) . . ?
C5 C4 H4 119.7 . . ?
C3 C4 H4 119.7 . . ?
C4 C5 C6 120.8(7) . . ?
C4 C5 H5 119.6 . . ?
C6 C5 H5 119.6 . . ?
C1 C6 C5 118.8(7) . . ?
C1 C6 C7 123.9(7) . . ?
C5 C6 C7 117.2(7) . . ?
O13 C7 C6 126.5(8) . . ?
O13 C7 H7 116.7 . . ?
C6 C7 H7 116.7 . . ?
O2 C8 H8A 109.5 . . ?
O2 C8 H8B 109.5 . . ?
H8A C8 H8B 109.5 . . ?
O2 C8 H8C 109.5 . . ?
H8A C8 H8C 109.5 . . ?
H8B C8 H8C 109.5 . . ?
C14 C9 C10 121.8(8) . . ?
C14 C9 O4 126.1(8) . . ?
C10 C9 O4 112.1(6) . . ?
O5 C10 C11 123.6(7) . . ?
O5 C10 C9 117.9(6) . . ?
C11 C10 C9 118.6(6) . . ?
C10 C11 C15 126.5(7) . 2_666 ?
C10 C11 C12 117.5(8) . . ?
C15 C11 C12 116.0(8) 2_666 . ?
C13 C12 C11 121.1(9) . . ?
C13 C12 H12 119.4 . . ?
C11 C12 H12 119.4 . . ?
C12 C13 C14 121.1(9) . . ?
C12 C13 H13 119.4 . . ?
C14 C13 H13 119.4 . . ?
C9 C14 C13 119.7(9) . . ?
C9 C14 H14 120.2 . . ?
C13 C14 H14 120.2 . . ?
O6 C15 C11 124.7(9) . 2_666 ?
O6 C15 H15 117.6 . . ?
C11 C15 H15 117.6 2_666 . ?
O15 C20 C22 121.6(13) . . ?
O15 C20 C21 120.8(14) . . ?
C22 C20 C21 117.6(13) . . ?
C20 C22 H22A 109.5 . . ?
C20 C22 H22B 109.5 . . ?
H22A C22 H22B 109.5 . . ?
C20 C22 H22C 109.5 . . ?
H22A C22 H22C 109.5 . . ?
H22B C22 H22C 109.5 . . ?
O9 N1 O7 121.9(6) . . ?
O9 N1 O8 122.1(6) . . ?
O7 N1 O8 116.0(6) . . ?
O9 N1 Gd1 177.6(5) . . ?
O7 N1 Gd1 57.4(3) . . ?
O8 N1 Gd1 58.7(3) . . ?
O12 N2 O11 120.5(10) . . ?
O12 N2 O10 120.9(10) . . ?
O11 N2 O10 118.6(6) . . ?
O12 N2 Gd1 176.0(8) . . ?
O11 N2 Gd1 60.3(4) . . ?
O10 N2 Gd1 58.3(4) . . ?
C1 O1 Co1 117.8(4) . . ?
C1 O1 Gd1 135.1(4) . . ?
Co1 O1 Gd1 103.50(17) . . ?
C8 O2 C2 117.0(5) . . ?
C8 O2 Co1 126.9(5) . . ?
C2 O2 Co1 113.2(4) . . ?
Co1 O3 Co1 95.41(15) 2_666 . ?
Co1 O3 Gd1 104.54(15) 2_666 . ?
Co1 O3 Gd1 101.82(15) . . ?
Co1 O3 HO3 115(4) 2_666 . ?
Co1 O3 HO3 113(4) . . ?
Gd1 O3 HO3 123(4) . . ?
C7 O13 Gd1 133.9(6) . . ?
C16 O4 C9 115.8(6) . . ?
C16 O4 Gd1 124.1(5) . . ?
C9 O4 Gd1 118.0(4) . . ?
C10 O5 Co1 126.2(4) . 2_666 ?
C10 O5 Gd1 128.4(4) . . ?
Co1 O5 Gd1 105.14(17) 2_666 . ?
C15 O6 Co1 130.0(7) . . ?
N1 O7 Gd1 97.0(4) . . ?
N1 O8 Gd1 95.4(4) . . ?
N2 O10 Gd1 95.7(5) . . ?
N2 O11 Gd1 94.1(5) . . ?
O5 Co1 O1 172.35(18) 2_666 . ?
O5 Co1 O3 81.57(16) 2_666 2_666 ?
O1 Co1 O3 97.63(16) . 2_666 ?
O5 Co1 O6 88.0(2) 2_666 . ?
O1 Co1 O6 93.1(2) . . ?
O3 Co1 O6 169.1(2) 2_666 . ?
O5 Co1 O3 104.71(17) 2_666 . ?
O1 Co1 O3 82.74(16) . . ?
O3 Co1 O3 84.59(15) 2_666 . ?
O6 Co1 O3 95.25(18) . . ?
O5 Co1 O2 97.24(19) 2_666 . ?
O1 Co1 O2 75.30(18) . . ?
O3 Co1 O2 98.08(17) 2_666 . ?
O6 Co1 O2 86.1(2) . . ?
O3 Co1 O2 158.03(17) . . ?
O5 Co1 Gd1 146.33(14) 2_666 . ?
O1 Co1 Gd1 41.28(12) . . ?
O3 Co1 Gd1 96.58(11) 2_666 . ?
O6 Co1 Gd1 90.44(17) . . ?
O3 Co1 Gd1 41.98(10) . . ?
O2 Co1 Gd1 116.20(14) . . ?
O5 Co1 Gd1 41.01(12) 2_666 2_666 ?
O1 Co1 Gd1 137.97(13) . 2_666 ?
O3 Co1 Gd1 40.61(10) 2_666 2_666 ?
O6 Co1 Gd1 128.80(19) . 2_666 ?
O3 Co1 Gd1 94.71(10) . 2_666 ?
O2 Co1 Gd1 101.49(13) . 2_666 ?
Gd1 Co1 Gd1 127.61(2) . 2_666 ?
O1 Gd1 O3 71.01(14) . . ?
O1 Gd1 O5 86.44(15) . . ?
O3 Gd1 O5 68.69(14) . . ?
O1 Gd1 O13 72.20(18) . . ?
O3 Gd1 O13 142.27(18) . . ?
O5 Gd1 O13 101.04(19) . . ?
O1 Gd1 O10 96.4(2) . . ?
O3 Gd1 O10 72.45(16) . . ?
O5 Gd1 O10 137.67(18) . . ?
O13 Gd1 O10 120.1(2) . . ?
O1 Gd1 O7 153.95(15) . . ?
O3 Gd1 O7 82.95(14) . . ?
O5 Gd1 O7 83.41(16) . . ?
O13 Gd1 O7 133.33(18) . . ?
O10 Gd1 O7 75.8(2) . . ?
O1 Gd1 O8 149.43(15) . . ?
O3 Gd1 O8 126.53(16) . . ?
O5 Gd1 O8 122.12(16) . . ?
O13 Gd1 O8 90.2(2) . . ?
O10 Gd1 O8 70.5(2) . . ?
O7 Gd1 O8 51.49(15) . . ?
O1 Gd1 O11 76.98(17) . . ?
O3 Gd1 O11 110.11(18) . . ?
O5 Gd1 O11 162.52(19) . . ?
O13 Gd1 O11 68.8(2) . . ?
O10 Gd1 O11 51.5(2) . . ?
O7 Gd1 O11 113.98(19) . . ?
O8 Gd1 O11 73.33(18) . . ?
O1 Gd1 O4 118.55(18) . . ?
O3 Gd1 O4 128.38(16) . . ?
O5 Gd1 O4 62.09(16) . . ?
O13 Gd1 O4 65.15(19) . . ?
O10 Gd1 O4 142.9(2) . . ?
O7 Gd1 O4 77.17(17) . . ?
O8 Gd1 O4 72.8(2) . . ?
O11 Gd1 O4 121.5(2) . . ?
O1 Gd1 N2 87.0(2) . . ?
O3 Gd1 N2 91.96(19) . . ?
O5 Gd1 N2 160.6(2) . . ?
O13 Gd1 N2 94.2(3) . . ?
O10 Gd1 N2 25.9(2) . . ?
O7 Gd1 N2 94.8(2) . . ?
O8 Gd1 N2 69.1(2) . . ?
O11 Gd1 N2 25.6(2) . . ?
O4 Gd1 N2 136.4(2) . . ?
O1 Gd1 N1 166.86(17) . . ?
O3 Gd1 N1 104.73(15) . . ?
O5 Gd1 N1 103.80(16) . . ?
O13 Gd1 N1 113.00(19) . . ?
O10 Gd1 N1 70.5(2) . . ?
O7 Gd1 N1 25.66(15) . . ?
O8 Gd1 N1 25.85(16) . . ?
O11 Gd1 N1 93.42(18) . . ?
O4 Gd1 N1 74.06(18) . . ?
N2 Gd1 N1 80.7(2) . . ?
O1 Gd1 Co1 35.23(11) . . ?
O3 Gd1 Co1 36.20(9) . . ?
O5 Gd1 Co1 78.98(10) . . ?
O13 Gd1 Co1 107.42(15) . . ?
O10 Gd1 Co1 79.61(14) . . ?
O7 Gd1 Co1 118.92(11) . . ?
O8 Gd1 Co1 150.01(14) . . ?
O11 Gd1 Co1 90.32(14) . . ?
O4 Gd1 Co1 136.44(14) . . ?
N2 Gd1 Co1 85.18(15) . . ?
N1 Gd1 Co1 137.89(12) . . ?
O4 C16 H16A 109.5 . . ?
O4 C16 H16B 109.5 . . ?
H16A C16 H16B 109.5 . . ?
O4 C16 H16C 109.5 . . ?
H16A C16 H16C 109.5 . . ?
H16B C16 H16C 109.5 . . ?
C20 C21 H21A 109.5 . . ?
C20 C21 H21B 109.5 . . ?
H21A C21 H21B 109.5 . . ?
C20 C21 H21C 109.5 . . ?
H21A C21 H21C 109.5 . . ?
H21B C21 H21C 109.5 . . ?

loop_
_geom_bond_atom_site_label_1
_geom_bond_atom_site_label_2
_geom_bond_distance
_geom_bond_site_symmetry_2
_geom_bond_publ_flag
C1 O1 1.314(7) . ?
C1 C2 1.404(9) . ?
C1 C6 1.409(9) . ?
C2 C3 1.360(10) . ?
C2 O2 1.408(8) . ?
C3 C4 1.379(12) . ?
C3 H3 0.95 . ?
C4 C5 1.350(12) . ?
C4 H4 0.95 . ?
C5 C6 1.426(10) . ?
C5 H5 0.95 . ?
C6 C7 1.429(11) . ?
C7 O13 1.201(10) . ?
C7 H7 0.95 . ?
C8 O2 1.400(8) . ?
C8 H8A 0.98 . ?
C8 H8B 0.98 . ?
C8 H8C 0.98 . ?
C9 C14 1.368(11) . ?
C9 C10 1.408(10) . ?
C9 O4 1.445(10) . ?
C10 O5 1.327(7) . ?
C10 C11 1.401(10) . ?
C11 C15 1.421(13) 2_666 ?
C11 C12 1.466(12) . ?
C12 C13 1.320(15) . ?
C12 H12 0.95 . ?
C13 C14 1.392(16) . ?
C13 H13 0.95 . ?
C14 H14 0.95 . ?
C15 O6 1.167(10) . ?
C15 C11 1.421(13) 2_666 ?
C15 H15 0.95 . ?
O15 C20 1.189(15) . ?
C20 C22 1.48(2) . ?
C20 C21 1.51(2) . ?
C22 H22A 0.98 . ?
C22 H22B 0.98 . ?
C22 H22C 0.98 . ?
N1 O9 1.219(8) . ?
N1 O7 1.266(7) . ?
N1 O8 1.272(8) . ?
N1 Gd1 2.903(6) . ?
N2 O12 1.232(10) . ?
N2 O11 1.245(11) . ?
N2 O10 1.264(11) . ?
N2 Gd1 2.877(7) . ?
O1 Co1 2.045(4) . ?
O1 Gd1 2.339(4) . ?
O2 Co1 2.192(5) . ?
O3 Co1 2.069(4) 2_666 ?
O3 Co1 2.080(4) . ?
O3 Gd1 2.356(4) . ?
O3 HO3 0.916(10) . ?
O13 Gd1 2.388(6) . ?
O4 C16 1.419(9) . ?
O4 Gd1 2.608(6) . ?
O5 Co1 2.022(4) 2_666 ?
O5 Gd1 2.381(4) . ?
O6 Co1 2.077(5) . ?
O7 Gd1 2.463(5) . ?
O8 Gd1 2.492(5) . ?
O10 Gd1 2.461(5) . ?
O11 Gd1 2.506(5) . ?
Co1 O5 2.022(4) 2_666 ?
Co1 O3 2.069(4) 2_666 ?
Co1 Gd1 3.4471(8) . ?
Co1 Gd1 3.5034(8) 2_666 ?
C16 H16A 0.98 . ?
C16 H16B 0.98 . ?
C16 H16C 0.98 . ?
C21 H21A 0.98 . ?
C21 H21B 0.98 . ?
C21 H21C 0.98 . ?
